data_1548336
loop_
_publ_author_name
'Stephane Diring'
'Dan Ohtan Wang'
'Chiwon Kim'
'Mio Kondo'
'Yong Chen'
'Susumu Kitagawa'
'Ken-ichiro Kamei'
'Shuhei Furukawa'

_publ_section_title
;
 Localized cell stimulation by nitric oxide using a photoactive porous
 coordination polymer platform
;
_journal_name_full 'Nature Communications'
_journal_page_first 2684
_journal_paper_doi 10.1038/ncomms3684
_journal_volume 4
_journal_year 2013
_chemical_compound_source 'synthesis as described'
_chemical_formula_moiety 'C8 H8 N6 O4 Zn'
_chemical_formula_sum 'C8 H8 N6 O4 Zn'
_chemical_formula_weight 317.57
_chemical_name_systematic
;
 NOF-2 ?
;
_space_group_IT_number 166
_symmetry_cell_setting trigonal
_symmetry_Int_Tables_number 166
_symmetry_space_group_name_Hall '-R 3 2"'
_symmetry_space_group_name_H-M 'R -3 m :H'
_atom_sites_solution_hydrogens geom
_atom_sites_solution_primary direct
_atom_sites_solution_secondary difmap
_cell_angle_alpha 90
_cell_angle_beta 90
_cell_angle_gamma 120
_cell_formula_units_Z 18
_cell_length_a 23.132(3)
_cell_length_b 23.132(3)
_cell_length_c 15.528(3)
_cell_measurement_reflns_used 6459
_cell_measurement_temperature 243(2)
_cell_measurement_theta_max 30.9898
_cell_measurement_theta_min 2.4198
_cell_measurement_wavelength 0.71073
_cell_volume 7195.7(19)
_computing_cell_refinement 'CrystalClear (Rigaku Inc., 2008)'
_computing_data_collection 'CrystalClear (Rigaku Inc., 2008)'
_computing_data_reduction 'CrystalClear (Rigaku Inc., 2008)'
_computing_publication_material 'WinGX publication routines (Farrugia, 1999)'
_computing_structure_refinement 'SHELXL-97 (Sheldrick, 2008)'
_computing_structure_solution 'SHELXS-97 (Sheldrick, 1990)'
_diffrn_ambient_temperature 243(2)
_diffrn_detector_area_resol_mean 28.5714
_diffrn_measured_fraction_theta_full 0.99
_diffrn_measured_fraction_theta_max 0.99
_diffrn_measurement_device_type 'Rigaku Saturn724'
_diffrn_measurement_method \w
_diffrn_radiation_monochromator confocal
_diffrn_radiation_type MoK\a
_diffrn_radiation_wavelength 0.710735
_diffrn_reflns_av_R_equivalents 0.0388
_diffrn_reflns_av_unetI/netI 0.0157
_diffrn_reflns_limit_h_max 26
_diffrn_reflns_limit_h_min -28
_diffrn_reflns_limit_k_max 28
_diffrn_reflns_limit_k_min -26
_diffrn_reflns_limit_l_max 19
_diffrn_reflns_limit_l_min -19
_diffrn_reflns_number 16282
_diffrn_reflns_theta_full 26
_diffrn_reflns_theta_max 26
_diffrn_reflns_theta_min 2.42
_exptl_absorpt_coefficient_mu 1.552
_exptl_absorpt_correction_T_max 1.0000
_exptl_absorpt_correction_T_min 0.7378
_exptl_absorpt_correction_type multi-scan
_exptl_absorpt_process_details 'REQAB (Rigaku, 1998)'
_exptl_crystal_colour colorless
_exptl_crystal_density_diffrn 1.319
_exptl_crystal_density_method 'not measured'
_exptl_crystal_description prism
_exptl_crystal_F_000 2880
_exptl_crystal_size_max 0.08
_exptl_crystal_size_mid 0.08
_exptl_crystal_size_min 0.08
_platon_squeeze_details
;
;
_refine_diff_density_max 0.457
_refine_diff_density_min -0.399
_refine_diff_density_rms 0.085
_refine_ls_extinction_coef 0.0031(5)
_refine_ls_extinction_expression Fc^*^=kFc[1+0.001xFc^2^\l^3^/sin(2\q)]^-1/4^
_refine_ls_extinction_method SHELXL
_refine_ls_goodness_of_fit_ref 1.143
_refine_ls_hydrogen_treatment constr
_refine_ls_matrix_type full
_refine_ls_number_parameters 127
_refine_ls_number_reflns 1689
_refine_ls_number_restraints 0
_refine_ls_restrained_S_all 1.143
_refine_ls_R_factor_all 0.0589
_refine_ls_R_factor_gt 0.0577
_refine_ls_shift/su_max 0
_refine_ls_shift/su_mean 0
_refine_ls_structure_factor_coef Fsqd
_refine_ls_weighting_details 'calc w=1/[\s^2^(Fo^2^)+(0.0887P)^2^+30.7841P] where P=(Fo^2^+2Fc^2^)/3'
_refine_ls_weighting_scheme calc
_refine_ls_wR_factor_gt 0.1767
_refine_ls_wR_factor_ref 0.1777
_reflns_number_gt 1626
_reflns_number_total 1689
_reflns_threshold_expression >2\s(I)
_cod_data_source_file ncomms3684-s5.cif
_cod_data_source_block NOF-2
_cod_depositor_comments
;
The following automatic conversions were performed:

'_exptl_absorpt_correction_type' value 'Multi-scan' changed to
'multi-scan' according to the built-in table from CIF Core dictionary
named 'cif_core.dic' version 2.4.1 from 2010-06-29.

Automatic conversion script
Id: cif_fix_values 5376 2017-05-30 11:51:03Z andrius 
;
_cod_original_cell_volume 7195(2)
_cod_original_sg_symbol_H-M 'R -3 m'
_cod_database_code 1548336

loop_
_symmetry_equiv_pos_as_xyz
'x, y, z'
'-y, x-y, z'
'-x+y, -x, z'
'y, x, -z'
'x-y, -y, -z'
'-x, -x+y, -z'
'x+2/3, y+1/3, z+1/3'
'-y+2/3, x-y+1/3, z+1/3'
'-x+y+2/3, -x+1/3, z+1/3'
'y+2/3, x+1/3, -z+1/3'
'x-y+2/3, -y+1/3, -z+1/3'
'-x+2/3, -x+y+1/3, -z+1/3'
'x+1/3, y+2/3, z+2/3'
'-y+1/3, x-y+2/3, z+2/3'
'-x+y+1/3, -x+2/3, z+2/3'
'y+1/3, x+2/3, -z+2/3'
'x-y+1/3, -y+2/3, -z+2/3'
'-x+1/3, -x+y+2/3, -z+2/3'
'-x, -y, -z'
'y, -x+y, -z'
'x-y, x, -z'
'-y, -x, z'
'-x+y, y, z'
'x, x-y, z'
'-x+2/3, -y+1/3, -z+1/3'
'y+2/3, -x+y+1/3, -z+1/3'
'x-y+2/3, x+1/3, -z+1/3'
'-y+2/3, -x+1/3, z+1/3'
'-x+y+2/3, y+1/3, z+1/3'
'x+2/3, x-y+1/3, z+1/3'
'-x+1/3, -y+2/3, -z+2/3'
'y+1/3, -x+y+2/3, -z+2/3'
'x-y+1/3, x+2/3, -z+2/3'
'-y+1/3, -x+2/3, z+2/3'
'-x+y+1/3, y+2/3, z+2/3'
'x+1/3, x-y+2/3, z+2/3'

loop_
_atom_site_label
_atom_site_type_symbol
_atom_site_fract_x
_atom_site_fract_y
_atom_site_fract_z
_atom_site_U_iso_or_equiv
_atom_site_adp_type
_atom_site_occupancy
_atom_site_symmetry_multiplicity
_atom_site_calc_flag
_atom_site_refinement_flags
_atom_site_disorder_assembly
_atom_site_disorder_group
Zn1 Zn 0.73834(3) 0.73834(3) 0.5 0.0567(4) Uani 1 2 d S . .
N1 N 0.68062(18) 0.6931(2) 0.6031(2) 0.0620(9) Uani 1 1 d . A .
N2 N 0.82872(17) 0.75408(19) 0.5384(2) 0.0547(8) Uani 1 1 d . A .
C1 C 0.6990(2) 0.6667 0.6667 0.0613(15) Uani 1 2 d S . .
H1 H 0.7396 0.6667 0.6667 0.074 Uiso 1 2 calc SR . .
C2 C 0.6198(2) 0.6828(3) 0.6272(4) 0.0759(15) Uani 1 1 d . . .
C3 C 0.86650(14) 0.7330(3) 0.5012(3) 0.0489(12) Uani 1 2 d S . .
H3 H 0.8526 0.7053 0.4523 0.059 Uiso 1 2 calc SR . .
C4 C 0.8674(2) 0.7942(2) 0.6035(3) 0.0610(11) Uani 1 1 d . . .
N4 N 0.8424(17) 0.8319(15) 0.6509(16) 0.118(9) Uani 0.523(10) 1 d P A 1
O3 O 0.7933(5) 0.8265(5) 0.6442(6) 0.095(3) Uani 0.523(10) 1 d P A 1
O4 O 0.8848(6) 0.8629(6) 0.7137(7) 0.133(5) Uani 0.523(10) 1 d P A 1
C5 C 0.5798(13) 0.6978(15) 0.5513(13) 0.083(6) Uani 0.523(10) 1 d P A 1
H5A H 0.6114 0.7267 0.5081 0.125 Uiso 0.523(10) 1 calc PR A 1
H5B H 0.557 0.7194 0.576 0.125 Uiso 0.523(10) 1 calc PR A 1
H5C H 0.5474 0.656 0.5247 0.125 Uiso 0.523(10) 1 calc PR A 1
N3 N 0.5855(8) 0.7083(9) 0.5880(10) 0.063(4) Uani 0.477(10) 1 d P A 2
O1 O 0.5322(4) 0.6989(6) 0.6167(8) 0.127(5) Uani 0.477(10) 1 d P A 2
O2 O 0.6069(4) 0.7327(5) 0.5190(6) 0.077(3) Uani 0.477(10) 1 d P A 2
C6 C 0.8456(9) 0.8275(10) 0.6642(13) 0.048(3) Uani 0.477(10) 1 d P A 2
H6A H 0.8015 0.819 0.6481 0.071 Uiso 0.477(10) 1 calc PR A 2
H6B H 0.8767 0.8752 0.663 0.071 Uiso 0.477(10) 1 calc PR A 2
H6C H 0.8441 0.8105 0.7218 0.071 Uiso 0.477(10) 1 calc PR A 2

loop_
_atom_site_aniso_label
_atom_site_aniso_U_11
_atom_site_aniso_U_22
_atom_site_aniso_U_33
_atom_site_aniso_U_23
_atom_site_aniso_U_13
_atom_site_aniso_U_12
Zn1 0.0613(5) 0.0613(5) 0.0486(5) 0.00764(14) -0.00764(14) 0.0313(4)
N1 0.053(2) 0.073(2) 0.066(2) 0.0129(18) 0.0019(16) 0.0355(18)
N2 0.0564(19) 0.069(2) 0.0445(16) -0.0096(15) -0.0067(14) 0.0353(17)
C1 0.051(2) 0.081(4) 0.062(3) 0.015(3) 0.0075(15) 0.040(2)
C2 0.046(2) 0.074(3) 0.114(4) 0.032(3) 0.016(3) 0.034(2)
C3 0.053(2) 0.054(3) 0.040(2) -0.010(2) -0.0050(11) 0.0272(15)
C4 0.065(3) 0.069(3) 0.050(2) -0.0133(19) -0.0054(19) 0.034(2)
N4 0.154(18) 0.137(18) 0.084(14) -0.047(11) -0.031(11) 0.089(15)
O3 0.089(6) 0.132(8) 0.084(5) -0.031(5) -0.005(5) 0.069(6)
O4 0.155(10) 0.166(10) 0.109(7) -0.085(7) -0.040(7) 0.103(9)
C5 0.068(9) 0.093(12) 0.100(16) 0.010(12) -0.019(11) 0.049(9)
N3 0.040(6) 0.068(8) 0.085(9) 0.023(7) 0.010(6) 0.030(6)
O1 0.064(5) 0.162(10) 0.173(10) 0.094(8) 0.032(6) 0.071(6)
O2 0.055(4) 0.080(6) 0.091(6) 0.038(5) 0.000(4) 0.031(4)
C6 0.052(6) 0.061(7) 0.036(5) -0.010(5) -0.003(5) 0.033(6)

loop_
_atom_type_symbol
_atom_type_description
_atom_type_scat_dispersion_real
_atom_type_scat_dispersion_imag
_atom_type_scat_source
C C 0.0033 0.0016 'International Tables Vol C Tables 4.2.6.8 and 6.1.1.4'
H H 0 0 'International Tables Vol C Tables 4.2.6.8 and 6.1.1.4'
N N 0.0061 0.0033 'International Tables Vol C Tables 4.2.6.8 and 6.1.1.4'
O O 0.0106 0.006 'International Tables Vol C Tables 4.2.6.8 and 6.1.1.4'
Zn Zn 0.2839 1.4301 'International Tables Vol C Tables 4.2.6.8 and 6.1.1.4'

loop_
_geom_angle_atom_site_label_1
_geom_angle_atom_site_label_2
_geom_angle_atom_site_label_3
_geom_angle
_geom_angle_site_symmetry_1
_geom_angle_site_symmetry_3
N1 Zn1 N1 107.4(2) 4_556 .
N1 Zn1 N2 120.11(15) 4_556 .
N1 Zn1 N2 102.50(14) . .
N1 Zn1 N2 102.50(14) 4_556 4_556
N1 Zn1 N2 120.11(15) . 4_556
N2 Zn1 N2 105.4(2) . 4_556
C1 N1 C2 104.8(4) . .
C1 N1 Zn1 123.1(3) . .
C2 N1 Zn1 132.2(3) . .
C3 N2 C4 104.2(4) . .
C3 N2 Zn1 128.0(3) . .
C4 N2 Zn1 127.5(3) . .
N1 C1 N1 113.8(5) . 11_566
N1 C1 H1 123.1 . .
N1 C1 H1 123.1 11_566 .
N3 C2 N1 125.8(8) . .
N3 C2 C2 125.2(7) . 11_566
N1 C2 C2 108.3(3) . 11_566
N3 C2 C5 20.7(12) . .
N1 C2 C5 114.2(11) . .
C2 C2 C5 136.2(10) 11_566 .
N2 C3 N2 114.7(5) 23_655 .
N2 C3 H3 122.6 23_655 .
N2 C3 H3 122.6 . .
N2 C4 C4 108.5(2) . 23_655
N2 C4 C6 123.8(9) . .
C4 C4 C6 127.6(9) 23_655 .
N2 C4 N4 117.3(13) . .
C4 C4 N4 133.9(13) 23_655 .
C6 C4 N4 10.1(18) . .
O3 N4 O4 126(3) . .
O3 N4 C4 126(2) . .
O4 N4 C4 107(2) . .
C2 C5 H5A 109.5 . .
C2 C5 H5B 109.5 . .
H5A C5 H5B 109.5 . .
C2 C5 H5C 109.5 . .
H5A C5 H5C 109.5 . .
H5B C5 H5C 109.5 . .
O2 N3 O1 123.7(15) . .
O2 N3 C2 114.5(13) . .
O1 N3 C2 121.2(14) . .
C4 C6 H6A 109.5 . .
C4 C6 H6B 109.5 . .
H6A C6 H6B 109.5 . .
C4 C6 H6C 109.5 . .
H6A C6 H6C 109.5 . .
H6B C6 H6C 109.5 . .

loop_
_geom_bond_atom_site_label_1
_geom_bond_atom_site_label_2
_geom_bond_distance
_geom_bond_site_symmetry_2
Zn1 N1 2.011(4) 4_556
Zn1 N1 2.011(4) .
Zn1 N2 2.024(3) .
Zn1 N2 2.024(3) 4_556
N1 C1 1.337(5) .
N1 C2 1.358(6) .
N2 C3 1.327(4) .
N2 C4 1.362(5) .
C1 N1 1.337(5) 11_566
C1 H1 0.94 .
C2 N3 1.347(18) .
C2 C2 1.387(11) 11_566
C2 C5 1.64(2) .
C3 N2 1.327(4) 23_655
C3 H3 0.94 .
C4 C4 1.374(9) 23_655
C4 C6 1.46(2) .
C4 N4 1.46(3) .
N4 O3 1.08(3) .
N4 O4 1.31(3) .
C5 H5A 0.97 .
C5 H5B 0.97 .
C5 H5C 0.97 .
N3 O2 1.20(2) .
N3 O1 1.222(19) .
C6 H6A 0.97 .
C6 H6B 0.97 .
C6 H6C 0.97 .

loop_
_platon_squeeze_void_nr
_platon_squeeze_void_average_x
_platon_squeeze_void_average_y
_platon_squeeze_void_average_z
_platon_squeeze_void_volume
_platon_squeeze_void_count_electrons
1 -0.094 -0.095 -0.019 1949.7 249.2
